data_1556935
loop_
_publ_author_name
'Hoche, Joscha'
'Schulz, Alexander'
'Dietrich, Lysanne Monika'
'Humeniuk, Alexander'
'Stolte, Matthias'
'Schmidt, David'
'Brixner, Tobias'
'W\"urthner, Frank'
'Mitric, Roland'

_publ_section_title
;
 The origin of the solvent dependence of fluorescence quantum yields in
 dipolar merocyanine dyes
;
_journal_issue 48
_journal_name_full 'Chemical Science'
_journal_page_first 11013
_journal_paper_doi 10.1039/C9SC05012D
_journal_volume 10
_journal_year 2019
_chemical_formula_moiety 'C26 H27 N3 O S'
_chemical_formula_sum 'C26 H27 N3 O S'
_chemical_formula_weight 429.56
_space_group_crystal_system triclinic
_space_group_IT_number 2
_space_group_name_Hall '-P 1'
_space_group_name_H-M_alt 'P -1'
_atom_sites_solution_hydrogens geom
_audit_creation_method SHELXL-2014/7
_audit_update_record
;
2019-10-02 deposited with the CCDC.	2019-11-25 downloaded from the CCDC.
;
_cell_angle_alpha 76.4590(10)
_cell_angle_beta 89.7140(10)
_cell_angle_gamma 78.3230(10)
_cell_formula_units_Z 2
_cell_length_a 7.0287(2)
_cell_length_b 11.0372(3)
_cell_length_c 15.2233(5)
_cell_measurement_reflns_used 9966
_cell_measurement_temperature 100(2)
_cell_measurement_theta_max 72.18
_cell_measurement_theta_min 2.99
_cell_volume 1123.27(6)
_computing_cell_refinement 'Bruker SAINT'
_computing_data_collection 'Bruker APEX3'
_computing_data_reduction 'Bruker SAINT'
_computing_molecular_graphics 'Bruker SHELXTL'
_computing_publication_material 'Bruker SHELXTL'
_computing_structure_refinement 'SHELXL-2014/7 (Sheldrick, 2014)'
_computing_structure_solution 'SHELXS-97 (Sheldrick 2008)'
_diffrn_ambient_temperature 100(2)
_diffrn_measured_fraction_theta_full 0.995
_diffrn_measured_fraction_theta_max 0.992
_diffrn_measurement_device_type Bruker-Kappa-D8Quest_Photon100
_diffrn_measurement_method omega_and_phi_scan
_diffrn_radiation_type CuK\a
_diffrn_radiation_wavelength 1.54178
_diffrn_reflns_av_R_equivalents 0.0488
_diffrn_reflns_av_unetI/netI 0.0371
_diffrn_reflns_Laue_measured_fraction_full 0.995
_diffrn_reflns_Laue_measured_fraction_max 0.992
_diffrn_reflns_limit_h_max 8
_diffrn_reflns_limit_h_min -8
_diffrn_reflns_limit_k_max 13
_diffrn_reflns_limit_k_min -13
_diffrn_reflns_limit_l_max 18
_diffrn_reflns_limit_l_min -18
_diffrn_reflns_number 19865
_diffrn_reflns_point_group_measured_fraction_full 0.995
_diffrn_reflns_point_group_measured_fraction_max 0.992
_diffrn_reflns_theta_full 67.679
_diffrn_reflns_theta_max 72.259
_diffrn_reflns_theta_min 2.989
_diffrn_source Cu/K(alpha)_ImuS_Microsource
_exptl_absorpt_coefficient_mu 1.451
_exptl_absorpt_correction_T_max 0.7536
_exptl_absorpt_correction_T_min 0.5219
_exptl_absorpt_correction_type multi-scan
_exptl_absorpt_process_details Bruker-SADABS
_exptl_crystal_colour red
_exptl_crystal_density_diffrn 1.270
_exptl_crystal_description needle
_exptl_crystal_F_000 456
_exptl_crystal_size_max 0.556
_exptl_crystal_size_mid 0.101
_exptl_crystal_size_min 0.038
_refine_diff_density_max 0.314
_refine_diff_density_min -0.283
_refine_diff_density_rms 0.047
_refine_ls_extinction_method none
_refine_ls_goodness_of_fit_ref 1.044
_refine_ls_hydrogen_treatment constr
_refine_ls_matrix_type full
_refine_ls_number_parameters 284
_refine_ls_number_reflns 4415
_refine_ls_number_restraints 0
_refine_ls_restrained_S_all 1.044
_refine_ls_R_factor_all 0.0419
_refine_ls_R_factor_gt 0.0368
_refine_ls_shift/su_max 0.001
_refine_ls_shift/su_mean 0.000
_refine_ls_structure_factor_coef Fsqd
_refine_ls_weighting_details 'w=1/[\s^2^(Fo^2^)+(0.0468P)^2^+0.4485P] where P=(Fo^2^+2Fc^2^)/3'
_refine_ls_weighting_scheme calc
_refine_ls_wR_factor_gt 0.0946
_refine_ls_wR_factor_ref 0.0981
_reflns_Friedel_coverage 0.000
_reflns_number_gt 3962
_reflns_number_total 4415
_reflns_threshold_expression 'I > 2\s(I)'
_cod_data_source_file c9sc05012d2.cif
_cod_data_source_block DCBT
_cod_original_cell_volume 1123.28(6)
_cod_database_code 1556935
_shelx_shelxl_version_number 2014/7
_shelx_space_group_comment
;
The symmetry employed for this shelxl refinement is uniquely defined
by the following loop, which should always be used as a source of
symmetry information in preference to the above space-group names.
They are only intended as comments.
;
_shelx_estimated_absorpt_t_min 0.499
_shelx_estimated_absorpt_t_max 0.947

loop_
_space_group_symop_operation_xyz
'x, y, z'
'-x, -y, -z'

loop_
_atom_site_label
_atom_site_type_symbol
_atom_site_fract_x
_atom_site_fract_y
_atom_site_fract_z
_atom_site_U_iso_or_equiv
_atom_site_adp_type
_atom_site_occupancy
_atom_site_site_symmetry_order
_atom_site_calc_flag
_atom_site_refinement_flags_posn
_atom_site_refinement_flags_adp
S1 S 0.93227(5) 0.09118(3) 0.77356(2) 0.01708(11) Uani 1 1 d . .
O1 O 0.21728(13) 0.30545(9) 0.82998(6) 0.0169(2) Uani 1 1 d . .
N1 N 0.99639(16) 0.18262(11) 0.60655(8) 0.0165(2) Uani 1 1 d . .
N2 N -0.39634(18) 0.62485(13) 0.56996(9) 0.0264(3) Uani 1 1 d . .
N3 N -0.60860(19) 0.56245(13) 0.85202(9) 0.0279(3) Uani 1 1 d . .
C1 C 1.1622(2) 0.04140(13) 0.73354(9) 0.0166(3) Uani 1 1 d . .
C2 C 1.3220(2) -0.04345(13) 0.78136(10) 0.0198(3) Uani 1 1 d . .
H2 H 1.3156 -0.0825 0.8436 0.024 Uiso 1 1 calc R U
C3 C 1.4915(2) -0.06957(14) 0.73553(10) 0.0213(3) Uani 1 1 d . .
H3 H 1.6026 -0.1273 0.7667 0.026 Uiso 1 1 calc R U
C4 C 1.4994(2) -0.01167(13) 0.64429(10) 0.0200(3) Uani 1 1 d . .
H4 H 1.6166 -0.0306 0.6142 0.024 Uiso 1 1 calc R U
C5 C 1.3403(2) 0.07308(13) 0.59625(9) 0.0179(3) Uani 1 1 d . .
H5 H 1.3471 0.1119 0.5340 0.021 Uiso 1 1 calc R U
C6 C 1.17038(19) 0.09961(12) 0.64182(9) 0.0156(3) Uani 1 1 d . .
C7 C 0.8498(2) 0.18974(12) 0.66650(9) 0.0161(3) Uani 1 1 d . .
C8 C 0.6666(2) 0.26227(13) 0.64615(9) 0.0171(3) Uani 1 1 d . .
H8 H 0.6363 0.3088 0.5853 0.021 Uiso 1 1 calc R U
C9 C 0.5186(2) 0.27338(12) 0.70884(9) 0.0169(3) Uani 1 1 d . .
H9 H 0.5463 0.2297 0.7705 0.020 Uiso 1 1 calc R U
C10 C 0.3374(2) 0.34517(13) 0.68306(9) 0.0170(3) Uani 1 1 d . .
H10 H 0.3141 0.3863 0.6207 0.020 Uiso 1 1 calc R U
C11 C 0.1794(2) 0.36452(12) 0.74060(9) 0.0157(3) Uani 1 1 d . .
C12 C -0.0004(2) 0.43679(12) 0.71066(9) 0.0158(3) Uani 1 1 d . .
H12 H -0.0243 0.4760 0.6481 0.019 Uiso 1 1 calc R U
C13 C -0.1515(2) 0.45429(12) 0.77094(9) 0.0161(3) Uani 1 1 d . .
C14 C -0.1038(2) 0.39047(13) 0.86433(9) 0.0176(3) Uani 1 1 d . .
H14 H -0.1993 0.3990 0.9081 0.021 Uiso 1 1 calc R U
C15 C 0.0750(2) 0.31878(12) 0.89057(9) 0.0171(3) Uani 1 1 d . .
C16 C 0.9660(2) 0.25325(13) 0.51178(9) 0.0171(3) Uani 1 1 d . .
H16A H 1.0933 0.2633 0.4864 0.021 Uiso 1 1 calc R U
H16B H 0.8867 0.3394 0.5086 0.021 Uiso 1 1 calc R U
C17 C 0.8640(2) 0.18638(13) 0.45480(9) 0.0183(3) Uani 1 1 d . .
H17A H 0.9416 0.0994 0.4594 0.022 Uiso 1 1 calc R U
H17B H 0.7353 0.1783 0.4794 0.022 Uiso 1 1 calc R U
C18 C 0.8365(2) 0.25764(13) 0.35541(9) 0.0179(3) Uani 1 1 d . .
H18A H 0.7339 0.2285 0.3265 0.022 Uiso 1 1 calc R U
H18B H 0.7909 0.3497 0.3517 0.022 Uiso 1 1 calc R U
C19 C 1.0201(2) 0.23894(14) 0.30298(10) 0.0224(3) Uani 1 1 d . .
H19A H 0.9963 0.2937 0.2417 0.034 Uiso 1 1 calc R U
H19B H 1.0571 0.1497 0.2997 0.034 Uiso 1 1 calc R U
H19C H 1.1254 0.2614 0.3337 0.034 Uiso 1 1 calc R U
C20 C -0.3356(2) 0.52820(13) 0.74123(9) 0.0172(3) Uani 1 1 d . .
C21 C -0.37522(19) 0.58326(13) 0.64699(10) 0.0190(3) Uani 1 1 d . .
C22 C -0.4873(2) 0.54742(13) 0.80203(10) 0.0195(3) Uani 1 1 d . .
C23 C 0.1479(2) 0.24526(13) 0.98521(10) 0.0215(3) Uani 1 1 d . .
C24 C 0.3015(4) 0.3082(2) 1.01697(13) 0.0536(6) Uani 1 1 d . .
H24A H 0.3511 0.2613 1.0781 0.080 Uiso 1 1 calc R U
H24B H 0.2429 0.3965 1.0174 0.080 Uiso 1 1 calc R U
H24C H 0.4089 0.3070 0.9757 0.080 Uiso 1 1 calc R U
C25 C 0.2399(3) 0.10751(15) 0.98427(11) 0.0320(4) Uani 1 1 d . .
H25A H 0.2891 0.0604 1.0454 0.048 Uiso 1 1 calc R U
H25B H 0.3475 0.1066 0.9431 0.048 Uiso 1 1 calc R U
H25C H 0.1419 0.0673 0.9637 0.048 Uiso 1 1 calc R U
C26 C -0.0195(3) 0.24305(19) 1.04926(11) 0.0436(5) Uani 1 1 d . .
H26A H 0.0285 0.1890 1.1089 0.065 Uiso 1 1 calc R U
H26B H -0.1208 0.2089 1.0252 0.065 Uiso 1 1 calc R U
H26C H -0.0736 0.3298 1.0549 0.065 Uiso 1 1 calc R U

loop_
_atom_site_aniso_label
_atom_site_aniso_U_11
_atom_site_aniso_U_22
_atom_site_aniso_U_33
_atom_site_aniso_U_23
_atom_site_aniso_U_13
_atom_site_aniso_U_12
S1 0.01552(17) 0.01752(17) 0.01594(18) -0.00196(12) 0.00335(12) -0.00064(12)
O1 0.0162(5) 0.0165(5) 0.0162(5) -0.0026(4) 0.0014(4) -0.0008(4)
N1 0.0157(6) 0.0167(5) 0.0158(6) -0.0020(4) 0.0026(4) -0.0025(4)
N2 0.0200(6) 0.0319(7) 0.0219(7) 0.0007(5) 0.0008(5) -0.0013(5)
N3 0.0228(7) 0.0321(7) 0.0233(7) -0.0030(5) 0.0053(5) 0.0027(5)
C1 0.0167(6) 0.0159(6) 0.0183(7) -0.0054(5) 0.0033(5) -0.0046(5)
C2 0.0202(7) 0.0194(7) 0.0181(7) -0.0030(5) 0.0007(5) -0.0020(5)
C3 0.0168(7) 0.0209(7) 0.0237(7) -0.0041(6) -0.0004(5) 0.0004(5)
C4 0.0158(7) 0.0213(7) 0.0239(7) -0.0080(6) 0.0048(5) -0.0030(5)
C5 0.0195(7) 0.0184(6) 0.0164(7) -0.0050(5) 0.0030(5) -0.0047(5)
C6 0.0154(6) 0.0143(6) 0.0181(7) -0.0052(5) 0.0005(5) -0.0040(5)
C7 0.0179(7) 0.0139(6) 0.0175(7) -0.0036(5) 0.0033(5) -0.0057(5)
C8 0.0182(7) 0.0148(6) 0.0172(7) -0.0025(5) 0.0007(5) -0.0023(5)
C9 0.0192(7) 0.0141(6) 0.0180(7) -0.0041(5) 0.0020(5) -0.0044(5)
C10 0.0192(7) 0.0148(6) 0.0167(7) -0.0029(5) 0.0020(5) -0.0039(5)
C11 0.0189(7) 0.0121(6) 0.0165(6) -0.0030(5) 0.0005(5) -0.0044(5)
C12 0.0181(7) 0.0140(6) 0.0147(6) -0.0020(5) 0.0007(5) -0.0037(5)
C13 0.0178(7) 0.0120(6) 0.0191(7) -0.0035(5) 0.0020(5) -0.0044(5)
C14 0.0192(7) 0.0158(6) 0.0170(7) -0.0039(5) 0.0039(5) -0.0020(5)
C15 0.0211(7) 0.0140(6) 0.0167(7) -0.0051(5) 0.0037(5) -0.0031(5)
C16 0.0178(6) 0.0154(6) 0.0166(7) -0.0009(5) 0.0031(5) -0.0033(5)
C17 0.0198(7) 0.0143(6) 0.0198(7) -0.0019(5) 0.0005(5) -0.0039(5)
C18 0.0185(7) 0.0157(6) 0.0184(7) -0.0036(5) 0.0001(5) -0.0014(5)
C19 0.0241(7) 0.0224(7) 0.0216(7) -0.0074(6) 0.0042(6) -0.0045(6)
C20 0.0164(6) 0.0157(6) 0.0186(7) -0.0027(5) 0.0017(5) -0.0027(5)
C21 0.0112(6) 0.0188(7) 0.0254(8) -0.0038(6) 0.0026(5) -0.0015(5)
C22 0.0191(7) 0.0166(6) 0.0201(7) -0.0019(5) -0.0007(6) -0.0007(5)
C23 0.0255(7) 0.0186(7) 0.0168(7) -0.0014(5) -0.0006(6) 0.0009(6)
C24 0.0826(16) 0.0447(11) 0.0321(10) 0.0096(8) -0.0299(10) -0.0310(11)
C25 0.0399(9) 0.0239(8) 0.0223(8) 0.0013(6) 0.0051(7) 0.0082(7)
C26 0.0446(11) 0.0502(11) 0.0169(8) 0.0049(7) 0.0101(7) 0.0192(9)

loop_
_atom_type_symbol
_atom_type_description
_atom_type_scat_dispersion_real
_atom_type_scat_dispersion_imag
_atom_type_scat_source
C C 0.0181 0.0091 'International Tables Vol C Tables 4.2.6.8 and 6.1.1.4'
H H 0.0000 0.0000 'International Tables Vol C Tables 4.2.6.8 and 6.1.1.4'
N N 0.0311 0.0180 'International Tables Vol C Tables 4.2.6.8 and 6.1.1.4'
O O 0.0492 0.0322 'International Tables Vol C Tables 4.2.6.8 and 6.1.1.4'
S S 0.3331 0.5567 'International Tables Vol C Tables 4.2.6.8 and 6.1.1.4'

loop_
_geom_angle_atom_site_label_1
_geom_angle_atom_site_label_2
_geom_angle_atom_site_label_3
_geom_angle
C1 S1 C7 91.44(6)
C15 O1 C11 120.00(11)
C7 N1 C6 115.12(11)
C7 N1 C16 121.59(11)
C6 N1 C16 123.24(11)
C2 C1 C6 121.30(12)
C2 C1 S1 127.92(11)
C6 C1 S1 110.79(10)
C3 C2 C1 118.17(13)
C3 C2 H2 120.9
C1 C2 H2 120.9
C2 C3 C4 120.49(13)
C2 C3 H3 119.8
C4 C3 H3 119.8
C5 C4 C3 121.55(13)
C5 C4 H4 119.2
C3 C4 H4 119.2
C4 C5 C6 118.18(13)
C4 C5 H5 120.9
C6 C5 H5 120.9
C5 C6 N1 127.17(12)
C5 C6 C1 120.31(12)
N1 C6 C1 112.51(12)
C8 C7 N1 125.11(13)
C8 C7 S1 124.77(11)
N1 C7 S1 110.12(10)
C7 C8 C9 124.96(13)
C7 C8 H8 117.5
C9 C8 H8 117.5
C10 C9 C8 121.66(13)
C10 C9 H9 119.2
C8 C9 H9 119.2
C9 C10 C11 126.23(13)
C9 C10 H10 116.9
C11 C10 H10 116.9
C12 C11 O1 120.68(12)
C12 C11 C10 123.64(13)
O1 C11 C10 115.68(12)
C11 C12 C13 121.33(13)
C11 C12 H12 119.3
C13 C12 H12 119.3
C20 C13 C12 121.87(12)
C20 C13 C14 122.37(12)
C12 C13 C14 115.76(12)
C15 C14 C13 120.82(13)
C15 C14 H14 119.6
C13 C14 H14 119.6
C14 C15 O1 121.41(12)
C14 C15 C23 127.45(13)
O1 C15 C23 111.14(11)
N1 C16 C17 112.21(11)
N1 C16 H16A 109.2
C17 C16 H16A 109.2
N1 C16 H16B 109.2
C17 C16 H16B 109.2
H16A C16 H16B 107.9
C18 C17 C16 112.55(11)
C18 C17 H17A 109.1
C16 C17 H17A 109.1
C18 C17 H17B 109.1
C16 C17 H17B 109.1
H17A C17 H17B 107.8
C19 C18 C17 113.55(11)
C19 C18 H18A 108.9
C17 C18 H18A 108.9
C19 C18 H18B 108.9
C17 C18 H18B 108.9
H18A C18 H18B 107.7
C18 C19 H19A 109.5
C18 C19 H19B 109.5
H19A C19 H19B 109.5
C18 C19 H19C 109.5
H19A C19 H19C 109.5
H19B C19 H19C 109.5
C13 C20 C22 121.98(12)
C13 C20 C21 119.21(12)
C22 C20 C21 118.79(12)
N2 C21 C20 176.06(14)
N3 C22 C20 179.24(16)
C15 C23 C26 110.62(12)
C15 C23 C25 109.56(12)
C26 C23 C25 108.03(13)
C15 C23 C24 108.43(12)
C26 C23 C24 110.77(16)
C25 C23 C24 109.42(15)
C23 C24 H24A 109.5
C23 C24 H24B 109.5
H24A C24 H24B 109.5
C23 C24 H24C 109.5
H24A C24 H24C 109.5
H24B C24 H24C 109.5
C23 C25 H25A 109.5
C23 C25 H25B 109.5
H25A C25 H25B 109.5
C23 C25 H25C 109.5
H25A C25 H25C 109.5
H25B C25 H25C 109.5
C23 C26 H26A 109.5
C23 C26 H26B 109.5
H26A C26 H26B 109.5
C23 C26 H26C 109.5
H26A C26 H26C 109.5
H26B C26 H26C 109.5

loop_
_geom_bond_atom_site_label_1
_geom_bond_atom_site_label_2
_geom_bond_distance
S1 C1 1.7529(14)
S1 C7 1.7606(14)
O1 C15 1.3666(16)
O1 C11 1.3658(16)
N1 C7 1.3754(17)
N1 C6 1.3950(17)
N1 C16 1.4642(17)
N2 C21 1.1532(19)
N3 C22 1.1528(19)
C1 C2 1.3897(19)
C1 C6 1.3999(19)
C2 C3 1.392(2)
C2 H2 0.9500
C3 C4 1.392(2)
C3 H3 0.9500
C4 C5 1.388(2)
C4 H4 0.9500
C5 C6 1.3923(19)
C5 H5 0.9500
C7 C8 1.3658(19)
C8 C9 1.4148(19)
C8 H8 0.9500
C9 C10 1.362(2)
C9 H9 0.9500
C10 C11 1.4239(19)
C10 H10 0.9500
C11 C12 1.3668(19)
C12 C13 1.4133(19)
C12 H12 0.9500
C13 C20 1.3965(19)
C13 C14 1.4389(19)
C14 C15 1.348(2)
C14 H14 0.9500
C15 C23 1.5129(19)
C16 C17 1.5266(19)
C16 H16A 0.9900
C16 H16B 0.9900
C17 C18 1.5263(18)
C17 H17A 0.9900
C17 H17B 0.9900
C18 C19 1.5182(19)
C18 H18A 0.9900
C18 H18B 0.9900
C19 H19A 0.9800
C19 H19B 0.9800
C19 H19C 0.9800
C20 C22 1.4247(19)
C20 C21 1.4256(19)
C23 C26 1.525(2)
C23 C25 1.530(2)
C23 C24 1.532(2)
C24 H24A 0.9800
C24 H24B 0.9800
C24 H24C 0.9800
C25 H25A 0.9800
C25 H25B 0.9800
C25 H25C 0.9800
C26 H26A 0.9800
C26 H26B 0.9800
C26 H26C 0.9800

loop_
_geom_torsion_atom_site_label_1
_geom_torsion_atom_site_label_2
_geom_torsion_atom_site_label_3
_geom_torsion_atom_site_label_4
_geom_torsion
C7 S1 C1 C2 179.99(13)
C7 S1 C1 C6 -0.02(10)
C6 C1 C2 C3 -0.1(2)
S1 C1 C2 C3 179.87(11)
C1 C2 C3 C4 0.1(2)
C2 C3 C4 C5 -0.1(2)
C3 C4 C5 C6 0.2(2)
C4 C5 C6 N1 179.08(13)
C4 C5 C6 C1 -0.18(19)
C7 N1 C6 C5 179.22(12)
C16 N1 C6 C5 2.0(2)
C7 N1 C6 C1 -1.47(16)
C16 N1 C6 C1 -178.67(11)
C2 C1 C6 C5 0.2(2)
S1 C1 C6 C5 -179.82(10)
C2 C1 C6 N1 -179.20(12)
S1 C1 C6 N1 0.81(14)
C6 N1 C7 C8 -178.39(12)
C16 N1 C7 C8 -1.1(2)
C6 N1 C7 S1 1.41(14)
C16 N1 C7 S1 178.67(9)
C1 S1 C7 C8 179.03(12)
C1 S1 C7 N1 -0.77(10)
N1 C7 C8 C9 -177.31(12)
S1 C7 C8 C9 2.9(2)
C7 C8 C9 C10 -178.30(13)
C8 C9 C10 C11 -178.87(12)
C15 O1 C11 C12 -0.30(18)
C15 O1 C11 C10 179.74(11)
C9 C10 C11 C12 -179.32(13)
C9 C10 C11 O1 0.6(2)
O1 C11 C12 C13 0.9(2)
C10 C11 C12 C13 -179.12(12)
C11 C12 C13 C20 179.81(12)
C11 C12 C13 C14 -0.65(19)
C20 C13 C14 C15 179.33(13)
C12 C13 C14 C15 -0.22(19)
C13 C14 C15 O1 0.8(2)
C13 C14 C15 C23 -179.58(13)
C11 O1 C15 C14 -0.58(18)
C11 O1 C15 C23 179.77(11)
C7 N1 C16 C17 -80.47(15)
C6 N1 C16 C17 96.56(14)
N1 C16 C17 C18 -178.52(11)
C16 C17 C18 C19 77.61(15)
C12 C13 C20 C22 -179.13(12)
C14 C13 C20 C22 1.4(2)
C12 C13 C20 C21 2.7(2)
C14 C13 C20 C21 -176.80(12)
C14 C15 C23 C26 9.5(2)
O1 C15 C23 C26 -170.88(13)
C14 C15 C23 C25 128.48(16)
O1 C15 C23 C25 -51.89(16)
C14 C15 C23 C24 -112.15(18)
O1 C15 C23 C24 67.47(17)
